data_7705109
loop_
_publ_author_name
'Saab, Marina'
'Nelson, David J.'
'Tzouras, Nikolaos V.'
'A C A Bayrakdar, Tahani'
'Nolan, Steven P.'
'Nahra, Fady'
'Van Hecke, Kristof'

_publ_section_title
;
 Straightforward access to chalcogenoureas derived from N-heterocyclic
 carbenes and their coordination chemistry.
;
_journal_issue 34
_journal_name_full 'Dalton transactions (Cambridge, England : 2003)'
_journal_page_first 12068
_journal_page_last 12081
_journal_paper_doi 10.1039/d0dt02558e
_journal_volume 49
_journal_year 2020
_chemical_formula_moiety 'C29 H40 N2 S'
_chemical_formula_sum 'C29 H40 N2 S'
_chemical_formula_weight 448.69
_space_group_crystal_system monoclinic
_space_group_IT_number 14
_space_group_name_Hall '-P 2yn'
_space_group_name_H-M_alt 'P 1 21/n 1'
_atom_sites_solution_hydrogens geom
_atom_sites_solution_primary dual
_audit_creation_date 2019-12-09
_audit_creation_method
;
Olex2 1.2
(compiled 2018.05.29 svn.r3508 for OlexSys, GUI svn.r5506)
;
_audit_update_record
;
2020-04-17 deposited with the CCDC.	2020-08-11 downloaded from the CCDC.
;
_cell_angle_alpha 90
_cell_angle_beta 100.079(3)
_cell_angle_gamma 90
_cell_formula_units_Z 4
_cell_length_a 12.1573(3)
_cell_length_b 16.6275(4)
_cell_length_c 13.0547(4)
_cell_measurement_reflns_used 10760
_cell_measurement_temperature 100(1)
_cell_measurement_theta_max 74.8770
_cell_measurement_theta_min 4.2460
_cell_volume 2598.22(12)
_computing_cell_refinement 'CrysAlisPro 1.171.39.46 (Rigaku OD, 2018)'
_computing_data_collection 'CrysAlisPro 1.171.39.46 (Rigaku OD, 2018)'
_computing_data_reduction 'CrysAlisPro 1.171.39.46 (Rigaku OD, 2018)'
_computing_molecular_graphics 'Olex2 (Dolomanov et al., 2009)'
_computing_publication_material 'Olex2 (Dolomanov et al., 2009)'
_computing_structure_refinement 'ShelXL (Sheldrick, 2015)'
_computing_structure_solution 'ShelXT (Sheldrick, 2015)'
_diffrn_ambient_environment N~2~
_diffrn_ambient_temperature 100(1)
_diffrn_detector 'CCD plate'
_diffrn_detector_area_resol_mean 10.4839
_diffrn_detector_type Atlas
_diffrn_measured_fraction_theta_full 1.000
_diffrn_measured_fraction_theta_max 0.984
_diffrn_measurement_details
;
List of Runs (angles in degrees, time in seconds):

  # Type    Start    End  Width  t~exp~   \w     \q     \k     \f   Frames
#--------------------------------------------------------------------------
  1  \w   -114.00 -14.00   1.00    6.00    --  -41.80 -57.00 120.00  100
  2  \w    -66.00  32.00   1.00    6.00    --  -41.80  38.00 -90.00   98
  3  \w    -92.00  -2.00   1.00    6.00    --  -41.80 125.00 -90.00   90
  4  \w     26.00 110.00   1.00   28.00    --  109.13 -94.00   0.00   84
  5  \w     80.00 178.00   1.00   28.00    --  109.13  61.00-120.00   98
  6  \w     83.00 178.00   1.00   28.00    --  109.13  45.00 120.00   95
  7  \w     33.00 142.00   1.00   28.00    --  109.13 -77.00 120.00  109
  8  \w     83.00 178.00   1.00   28.00    --  109.13  45.00-150.00   95
  9  \w   -114.00 -14.00   1.00    6.00    --  -41.80 -57.00 -60.00  100
 10  \w   -114.00 -14.00   1.00    6.00    --  -41.80 -57.00-150.00  100
 11  \w     81.00 178.00   1.00   28.00    --  109.13  30.00   0.00   97
 12  \w     83.00 178.00   1.00   28.00    --  109.13  45.00 -60.00   95
 13  \w     77.00 178.00   1.00   28.00    --  109.13  77.00 150.00  101
 14  \w     80.00 178.00   1.00   28.00    --  109.13  61.00  60.00   98
 15  \w   -114.00 -14.00   1.00    6.00    --  -41.80 -57.00  30.00  100
 16  \w      1.00  83.00   1.00    6.00    --   41.80 -99.00  90.00   82
 17  \w     36.00 117.00   1.00   28.00    --  109.13-125.00 -30.00   81
;
_diffrn_measurement_device 'four-circle diffractometer'
_diffrn_measurement_device_type 'SuperNova, Dual, Cu at home/near, Atlas'
_diffrn_measurement_method '\w scans'
_diffrn_orient_matrix_type 'CrysAlisPro convention (1999,Acta A55,543-557)'
_diffrn_orient_matrix_UB_11 0.0322710000
_diffrn_orient_matrix_UB_12 -0.0860724000
_diffrn_orient_matrix_UB_13 0.0375367000
_diffrn_orient_matrix_UB_21 -0.0782938000
_diffrn_orient_matrix_UB_22 0.0063153000
_diffrn_orient_matrix_UB_23 0.0805259000
_diffrn_orient_matrix_UB_31 -0.0968876000
_diffrn_orient_matrix_UB_32 -0.0337032000
_diffrn_orient_matrix_UB_33 -0.0805018000
_diffrn_radiation_monochromator mirror
_diffrn_radiation_probe x-ray
_diffrn_radiation_type CuK\a
_diffrn_radiation_wavelength 1.54184
_diffrn_reflns_av_R_equivalents 0.0450
_diffrn_reflns_av_unetI/netI 0.0325
_diffrn_reflns_Laue_measured_fraction_full 1.000
_diffrn_reflns_Laue_measured_fraction_max 0.984
_diffrn_reflns_limit_h_max 14
_diffrn_reflns_limit_h_min -15
_diffrn_reflns_limit_k_max 20
_diffrn_reflns_limit_k_min -20
_diffrn_reflns_limit_l_max 16
_diffrn_reflns_limit_l_min -15
_diffrn_reflns_number 25046
_diffrn_reflns_point_group_measured_fraction_full 1.000
_diffrn_reflns_point_group_measured_fraction_max 0.984
_diffrn_reflns_theta_full 67.684
_diffrn_reflns_theta_max 75.371
_diffrn_reflns_theta_min 4.348
_diffrn_source 'micro-focus sealed X-ray tube'
_diffrn_source_type 'SuperNova (Cu) X-ray Source'
_exptl_absorpt_coefficient_mu 1.224
_exptl_absorpt_correction_T_max 1.000
_exptl_absorpt_correction_T_min 0.864
_exptl_absorpt_correction_type gaussian
_exptl_absorpt_process_details
;
CrysAlisPro 1.171.39.46 (Rigaku Oxford Diffraction, 2018)
Numerical absorption correction based on gaussian integration over
			a multifaceted crystal model
Empirical absorption correction using spherical harmonics,
 implemented in SCALE3 ABSPACK scaling algorithm.
;
_exptl_crystal_colour 'clear light colourless'
_exptl_crystal_colour_lustre clear
_exptl_crystal_colour_modifier light
_exptl_crystal_colour_primary colourless
_exptl_crystal_density_diffrn 1.147
_exptl_crystal_description hexagonal
_exptl_crystal_F_000 976
_exptl_crystal_size_max 0.124
_exptl_crystal_size_mid 0.069
_exptl_crystal_size_min 0.03
_refine_diff_density_max 0.267
_refine_diff_density_min -0.229
_refine_diff_density_rms 0.043
_refine_ls_extinction_method none
_refine_ls_goodness_of_fit_ref 1.033
_refine_ls_hydrogen_treatment constr
_refine_ls_matrix_type full
_refine_ls_number_parameters 299
_refine_ls_number_reflns 5294
_refine_ls_number_restraints 0
_refine_ls_restrained_S_all 1.033
_refine_ls_R_factor_all 0.0443
_refine_ls_R_factor_gt 0.0359
_refine_ls_shift/su_max 0.001
_refine_ls_shift/su_mean 0.000
_refine_ls_structure_factor_coef Fsqd
_refine_ls_weighting_details 'w=1/[\s^2^(Fo^2^)+(0.0512P)^2^+0.4677P] where P=(Fo^2^+2Fc^2^)/3'
_refine_ls_weighting_scheme calc
_refine_ls_wR_factor_gt 0.0900
_refine_ls_wR_factor_ref 0.0957
_reflns_Friedel_coverage 0.000
_reflns_number_gt 4492
_reflns_number_total 5294
_reflns_threshold_expression 'I > 2\s(I)'
_cod_data_source_file d0dt02558e2.cif
_cod_data_source_block snms2
_cod_depositor_comments 'Adding full bibliography for 7705109--7705119.cif.'
_cod_database_code 7705109
_shelx_shelxl_version_number 2018/3
_chemical_oxdiff_formula 'C29 H40 N2 S'
_shelx_space_group_comment
;
The symmetry employed for this shelxl refinement is uniquely defined
by the following loop, which should always be used as a source of
symmetry information in preference to the above space-group names.
They are only intended as comments.
;
_shelx_estimated_absorpt_t_max 0.964
_shelx_estimated_absorpt_t_min 0.863
_reflns_odcompleteness_completeness 99.98
_reflns_odcompleteness_iscentric 1
_reflns_odcompleteness_theta 66.97
_olex2_refinement_description
;
1. Fixed Uiso
 At 1.2 times of:
  All C(H) groups
 At 1.5 times of:
  All C(H,H,H) groups
2.a Ternary CH refined with riding coordinates:
 C12(H12), C15(H15), C24(H24), C27(H27)
2.b Aromatic/amide H refined with riding coordinates:
 C8(H8), C9(H9), C10(H10), C20(H20), C21(H21), C22(H22)
2.c Idealised Me refined as rotating group:
 C4(H4A,H4B,H4C), C5(H5A,H5B,H5C), C13(H13A,H13B,H13C), C14(H14A,H14B,H14C),
 C16(H16A,H16B,H16C), C17(H17A,H17B,H17C), C25(H25A,H25B,H25C), C26(H26A,H26B,
 H26C), C28(H28A,H28B,H28C), C29(H29A,H29B,H29C)
;
_olex2_date_sample_data_collection 2019-01-23
_olex2_exptl_crystal_mounting_method 'mounted on nylon loop'
_olex2_submission_special_instructions 'No special instructions were received'
_oxdiff_exptl_absorpt_empirical_details
;
Empirical correction (ABSPACK) includes:
- Absorption correction using spherical harmonics
- Frame scaling
;
_oxdiff_exptl_absorpt_empirical_full_max 1.524
_oxdiff_exptl_absorpt_empirical_full_min 0.697

loop_
_space_group_symop_operation_xyz
'x, y, z'
'-x+1/2, y+1/2, -z+1/2'
'-x, -y, -z'
'x-1/2, -y-1/2, z-1/2'

loop_
_atom_site_label
_atom_site_type_symbol
_atom_site_fract_x
_atom_site_fract_y
_atom_site_fract_z
_atom_site_U_iso_or_equiv
_atom_site_adp_type
_atom_site_occupancy
_atom_site_site_symmetry_order
_atom_site_calc_flag
_atom_site_refinement_flags_posn
_atom_site_refinement_flags_adp
_atom_site_refinement_flags_occupancy
_atom_site_disorder_assembly
_atom_site_disorder_group
S1 S 0.65338(3) 0.48097(2) 0.74727(2) 0.01985(10) Uani 1 1 d . . . . .
N1 N 0.63919(8) 0.32888(6) 0.82397(8) 0.0154(2) Uani 1 1 d . . . . .
N2 N 0.69633(8) 0.33203(6) 0.67595(8) 0.0154(2) Uani 1 1 d . . . . .
C1 C 0.66270(10) 0.38031(7) 0.74914(9) 0.0157(2) Uani 1 1 d . . . . .
C2 C 0.69455(10) 0.25094(7) 0.70533(10) 0.0166(2) Uani 1 1 d . . . . .
C3 C 0.65860(10) 0.24906(7) 0.79765(10) 0.0166(2) Uani 1 1 d . . . . .
C4 C 0.63974(12) 0.18060(7) 0.86609(10) 0.0231(3) Uani 1 1 d . . . . .
H4A H 0.677770 0.191358 0.937343 0.035 Uiso 1 1 calc GR . . . .
H4B H 0.669595 0.131140 0.840677 0.035 Uiso 1 1 calc GR . . . .
H4C H 0.559452 0.174266 0.865289 0.035 Uiso 1 1 calc GR . . . .
C5 C 0.72997(12) 0.18576(7) 0.64035(10) 0.0227(3) Uani 1 1 d . . . . .
H5A H 0.680202 0.184687 0.572649 0.034 Uiso 1 1 calc GR . . . .
H5B H 0.726290 0.133953 0.675378 0.034 Uiso 1 1 calc GR . . . .
H5C H 0.806791 0.195659 0.630165 0.034 Uiso 1 1 calc GR . . . .
C6 C 0.72577(10) 0.36304(7) 0.58122(9) 0.0159(2) Uani 1 1 d . . . . .
C7 C 0.83579(11) 0.38867(7) 0.58295(10) 0.0183(2) Uani 1 1 d . . . . .
C8 C 0.85888(11) 0.42650(7) 0.49337(10) 0.0205(3) Uani 1 1 d . . . . .
H8 H 0.932558 0.444788 0.491614 0.025 Uiso 1 1 calc R . . . .
C9 C 0.77618(11) 0.43768(7) 0.40735(10) 0.0220(3) Uani 1 1 d . . . . .
H9 H 0.792741 0.465730 0.348499 0.026 Uiso 1 1 calc R . . . .
C10 C 0.66927(11) 0.40829(7) 0.40628(10) 0.0202(3) Uani 1 1 d . . . . .
H10 H 0.613931 0.414663 0.345734 0.024 Uiso 1 1 calc R . . . .
C11 C 0.64216(10) 0.36941(7) 0.49333(10) 0.0176(2) Uani 1 1 d . . . . .
C12 C 0.52579(11) 0.33515(7) 0.49141(10) 0.0207(3) Uani 1 1 d . . . . .
H12 H 0.530852 0.295629 0.549788 0.025 Uiso 1 1 calc R . . . .
C13 C 0.48299(13) 0.28997(10) 0.39052(12) 0.0343(3) Uani 1 1 d . . . . .
H13A H 0.474587 0.327579 0.331864 0.052 Uiso 1 1 calc GR . . . .
H13B H 0.410483 0.265528 0.394400 0.052 Uiso 1 1 calc GR . . . .
H13C H 0.536419 0.247798 0.380511 0.052 Uiso 1 1 calc GR . . . .
C14 C 0.44255(11) 0.40030(9) 0.50971(12) 0.0278(3) Uani 1 1 d . . . . .
H14A H 0.471079 0.428740 0.574688 0.042 Uiso 1 1 calc GR . . . .
H14B H 0.370565 0.375398 0.514510 0.042 Uiso 1 1 calc GR . . . .
H14C H 0.432665 0.438514 0.451671 0.042 Uiso 1 1 calc GR . . . .
C15 C 0.92804(11) 0.37550(8) 0.67571(11) 0.0243(3) Uani 1 1 d . . . . .
H15 H 0.897067 0.341553 0.727158 0.029 Uiso 1 1 calc R . . . .
C16 C 1.02642(12) 0.33018(9) 0.64443(12) 0.0317(3) Uani 1 1 d . . . . .
H16A H 0.999514 0.280260 0.608663 0.048 Uiso 1 1 calc GR . . . .
H16B H 1.081065 0.317387 0.706809 0.048 Uiso 1 1 calc GR . . . .
H16C H 1.061758 0.363821 0.597755 0.048 Uiso 1 1 calc GR . . . .
C17 C 0.96705(13) 0.45520(10) 0.72912(13) 0.0358(4) Uani 1 1 d . . . . .
H17A H 1.025569 0.444628 0.789395 0.054 Uiso 1 1 calc GR . . . .
H17B H 0.903736 0.481849 0.752174 0.054 Uiso 1 1 calc GR . . . .
H17C H 0.996762 0.490066 0.679912 0.054 Uiso 1 1 calc GR . . . .
C18 C 0.59809(10) 0.35465(7) 0.91578(9) 0.0160(2) Uani 1 1 d . . . . .
C19 C 0.67518(11) 0.37661(7) 1.00367(10) 0.0191(3) Uani 1 1 d . . . . .
C20 C 0.63252(11) 0.40298(8) 1.09051(10) 0.0215(3) Uani 1 1 d . . . . .
H20 H 0.682628 0.416524 1.152408 0.026 Uiso 1 1 calc R . . . .
C21 C 0.51882(12) 0.40971(8) 1.08805(10) 0.0227(3) Uani 1 1 d . . . . .
H21 H 0.491503 0.429676 1.147012 0.027 Uiso 1 1 calc R . . . .
C22 C 0.44490(11) 0.38745(7) 0.99998(10) 0.0209(3) Uani 1 1 d . . . . .
H22 H 0.366885 0.392337 0.999105 0.025 Uiso 1 1 calc R . . . .
C23 C 0.48265(10) 0.35780(7) 0.91193(10) 0.0176(2) Uani 1 1 d . . . . .
C24 C 0.39936(11) 0.33174(7) 0.81743(10) 0.0203(3) Uani 1 1 d . . . . .
H24 H 0.441618 0.304346 0.768196 0.024 Uiso 1 1 calc R . . . .
C25 C 0.33941(12) 0.40420(8) 0.76151(11) 0.0265(3) Uani 1 1 d . . . . .
H25A H 0.293807 0.430256 0.806852 0.040 Uiso 1 1 calc GR . . . .
H25B H 0.291248 0.386344 0.697376 0.040 Uiso 1 1 calc GR . . . .
H25C H 0.394697 0.442532 0.744390 0.040 Uiso 1 1 calc GR . . . .
C26 C 0.31455(12) 0.27193(9) 0.84650(12) 0.0309(3) Uani 1 1 d . . . . .
H26A H 0.354089 0.227047 0.885402 0.046 Uiso 1 1 calc GR . . . .
H26B H 0.267737 0.251478 0.783065 0.046 Uiso 1 1 calc GR . . . .
H26C H 0.267410 0.298885 0.889696 0.046 Uiso 1 1 calc GR . . . .
C27 C 0.80032(11) 0.37591(9) 1.00656(11) 0.0264(3) Uani 1 1 d . . . . .
H27 H 0.814757 0.350533 0.940743 0.032 Uiso 1 1 calc R . . . .
C28 C 0.84538(13) 0.46199(11) 1.01054(13) 0.0384(4) Uani 1 1 d . . . . .
H28A H 0.806709 0.492187 0.950388 0.058 Uiso 1 1 calc GR . . . .
H28B H 0.925668 0.460868 1.009014 0.058 Uiso 1 1 calc GR . . . .
H28C H 0.832604 0.488061 1.074759 0.058 Uiso 1 1 calc GR . . . .
C29 C 0.86186(13) 0.32669(10) 1.09783(12) 0.0356(3) Uani 1 1 d . . . . .
H29A H 0.850584 0.351296 1.163421 0.053 Uiso 1 1 calc GR . . . .
H29B H 0.941844 0.325583 1.094907 0.053 Uiso 1 1 calc GR . . . .
H29C H 0.832592 0.271651 1.093668 0.053 Uiso 1 1 calc GR . . . .

loop_
_atom_site_aniso_label
_atom_site_aniso_U_11
_atom_site_aniso_U_22
_atom_site_aniso_U_33
_atom_site_aniso_U_23
_atom_site_aniso_U_13
_atom_site_aniso_U_12
S1 0.02454(18) 0.01432(14) 0.02207(17) -0.00054(10) 0.00788(13) 0.00005(10)
N1 0.0155(5) 0.0162(5) 0.0152(5) -0.0006(4) 0.0043(4) -0.0001(4)
N2 0.0166(5) 0.0156(5) 0.0147(5) -0.0001(4) 0.0042(4) -0.0008(4)
C1 0.0128(5) 0.0182(5) 0.0159(6) -0.0006(4) 0.0023(5) -0.0002(4)
C2 0.0164(6) 0.0151(5) 0.0182(6) 0.0006(4) 0.0028(5) 0.0011(4)
C3 0.0153(6) 0.0156(5) 0.0186(6) -0.0011(4) 0.0024(5) 0.0003(4)
C4 0.0289(7) 0.0185(6) 0.0232(7) 0.0038(5) 0.0083(6) 0.0007(5)
C5 0.0297(7) 0.0183(6) 0.0215(6) -0.0007(5) 0.0087(6) 0.0033(5)
C6 0.0194(6) 0.0139(5) 0.0153(6) 0.0000(4) 0.0053(5) 0.0008(4)
C7 0.0179(6) 0.0186(5) 0.0186(6) -0.0008(4) 0.0037(5) -0.0009(4)
C8 0.0190(6) 0.0205(6) 0.0227(6) 0.0020(5) 0.0058(5) -0.0028(5)
C9 0.0254(7) 0.0210(6) 0.0208(6) 0.0037(5) 0.0074(5) -0.0001(5)
C10 0.0211(6) 0.0217(6) 0.0173(6) 0.0025(5) 0.0014(5) 0.0017(5)
C11 0.0181(6) 0.0162(5) 0.0185(6) -0.0008(4) 0.0037(5) 0.0005(4)
C12 0.0176(6) 0.0230(6) 0.0207(6) 0.0026(5) 0.0012(5) -0.0021(5)
C13 0.0274(8) 0.0431(8) 0.0322(8) -0.0120(6) 0.0044(6) -0.0127(6)
C14 0.0187(7) 0.0299(7) 0.0347(8) -0.0005(6) 0.0044(6) -0.0007(5)
C15 0.0184(6) 0.0327(7) 0.0211(7) 0.0035(5) 0.0020(5) -0.0049(5)
C16 0.0217(7) 0.0385(8) 0.0329(8) 0.0035(6) -0.0007(6) 0.0034(6)
C17 0.0279(8) 0.0475(9) 0.0302(8) -0.0112(7) -0.0002(6) -0.0062(7)
C18 0.0190(6) 0.0142(5) 0.0158(6) 0.0004(4) 0.0062(5) -0.0002(4)
C19 0.0211(6) 0.0189(5) 0.0180(6) -0.0005(5) 0.0050(5) 0.0006(5)
C20 0.0258(7) 0.0222(6) 0.0164(6) -0.0027(5) 0.0038(5) 0.0001(5)
C21 0.0281(7) 0.0219(6) 0.0202(6) -0.0013(5) 0.0104(5) 0.0019(5)
C22 0.0193(6) 0.0210(6) 0.0245(7) 0.0025(5) 0.0094(5) 0.0010(5)
C23 0.0189(6) 0.0158(5) 0.0187(6) 0.0023(4) 0.0050(5) 0.0004(4)
C24 0.0171(6) 0.0218(6) 0.0219(6) -0.0002(5) 0.0035(5) -0.0009(5)
C25 0.0265(7) 0.0252(6) 0.0260(7) 0.0035(5) -0.0002(6) -0.0008(5)
C26 0.0269(8) 0.0293(7) 0.0344(8) 0.0077(6) -0.0008(6) -0.0092(6)
C27 0.0192(7) 0.0377(7) 0.0220(7) -0.0068(6) 0.0031(5) -0.0002(5)
C28 0.0257(8) 0.0504(9) 0.0379(9) -0.0025(7) 0.0024(7) -0.0150(7)
C29 0.0275(8) 0.0442(9) 0.0326(8) -0.0046(7) -0.0014(6) 0.0107(6)

loop_
_atom_type_symbol
_atom_type_description
_atom_type_scat_dispersion_real
_atom_type_scat_dispersion_imag
_atom_type_scat_source
C C 0.0181 0.0091 'International Tables Vol C Tables 4.2.6.8 and 6.1.1.4'
H H 0.0000 0.0000 'International Tables Vol C Tables 4.2.6.8 and 6.1.1.4'
N N 0.0311 0.0180 'International Tables Vol C Tables 4.2.6.8 and 6.1.1.4'
S S 0.3331 0.5567 'International Tables Vol C Tables 4.2.6.8 and 6.1.1.4'

loop_
_exptl_crystal_face_index_h
_exptl_crystal_face_index_k
_exptl_crystal_face_index_l
_exptl_crystal_face_perp_dist
-7 -4 3 0.0105
2 7 5 0.0250
-5 8 3 0.0049
0 2 -8 0.0059
-5 -4 -5 0.0229
8 0 -3 0.0191
-3 4 8 0.0169

loop_
_geom_angle_atom_site_label_1
_geom_angle_atom_site_label_2
_geom_angle_atom_site_label_3
_geom_angle
_geom_angle_site_symmetry_1
_geom_angle_site_symmetry_3
_geom_angle_publ_flag
C1 N1 C3 110.63(10) . . ?
C1 N1 C18 123.70(10) . . ?
C3 N1 C18 125.66(10) . . ?
C1 N2 C2 110.68(10) . . ?
C1 N2 C6 122.69(10) . . ?
C2 N2 C6 126.61(10) . . ?
N1 C1 S1 127.81(9) . . ?
N2 C1 S1 127.21(9) . . ?
N2 C1 N1 104.98(10) . . ?
N2 C2 C5 121.67(10) . . ?
C3 C2 N2 106.78(10) . . ?
C3 C2 C5 131.54(11) . . ?
N1 C3 C4 121.78(10) . . ?
C2 C3 N1 106.93(10) . . ?
C2 C3 C4 131.29(11) . . ?
C7 C6 N2 118.35(11) . . ?
C11 C6 N2 118.51(11) . . ?
C11 C6 C7 123.08(11) . . ?
C6 C7 C15 122.69(11) . . ?
C8 C7 C6 117.02(12) . . ?
C8 C7 C15 120.28(11) . . ?
C9 C8 C7 121.04(12) . . ?
C8 C9 C10 120.53(12) . . ?
C9 C10 C11 120.63(13) . . ?
C6 C11 C12 121.73(11) . . ?
C10 C11 C6 117.51(11) . . ?
C10 C11 C12 120.75(12) . . ?
C11 C12 C13 111.97(11) . . ?
C11 C12 C14 111.78(10) . . ?
C13 C12 C14 110.39(12) . . ?
C7 C15 C16 111.22(11) . . ?
C7 C15 C17 111.42(12) . . ?
C16 C15 C17 110.69(12) . . ?
C19 C18 N1 118.69(11) . . ?
C23 C18 N1 118.26(11) . . ?
C23 C18 C19 123.05(11) . . ?
C18 C19 C20 117.22(12) . . ?
C18 C19 C27 123.01(11) . . ?
C20 C19 C27 119.72(12) . . ?
C21 C20 C19 121.23(13) . . ?
C22 C21 C20 120.04(11) . . ?
C21 C22 C23 121.28(12) . . ?
C18 C23 C22 117.09(12) . . ?
C18 C23 C24 122.85(11) . . ?
C22 C23 C24 120.05(11) . . ?
C23 C24 C25 111.01(11) . . ?
C23 C24 C26 111.57(11) . . ?
C25 C24 C26 110.26(11) . . ?
C19 C27 C28 110.22(12) . . ?
C19 C27 C29 112.08(12) . . ?
C29 C27 C28 110.54(13) . . ?

loop_
_geom_bond_atom_site_label_1
_geom_bond_atom_site_label_2
_geom_bond_distance
_geom_bond_site_symmetry_2
_geom_bond_publ_flag
S1 C1 1.6774(12) . ?
N1 C1 1.3657(15) . ?
N1 C3 1.4013(15) . ?
N1 C18 1.4421(14) . ?
N2 C1 1.3643(15) . ?
N2 C2 1.4030(15) . ?
N2 C6 1.4416(14) . ?
C2 C3 1.3524(17) . ?
C2 C5 1.4857(16) . ?
C3 C4 1.4894(16) . ?
C6 C7 1.4002(17) . ?
C6 C11 1.3974(19) . ?
C7 C8 1.3989(17) . ?
C7 C15 1.5155(19) . ?
C8 C9 1.382(2) . ?
C9 C10 1.3863(19) . ?
C10 C11 1.3961(17) . ?
C11 C12 1.5212(17) . ?
C12 C13 1.5264(19) . ?
C12 C14 1.5296(18) . ?
C15 C16 1.5285(19) . ?
C15 C17 1.533(2) . ?
C18 C19 1.3970(19) . ?
C18 C23 1.3965(17) . ?
C19 C20 1.3973(17) . ?
C19 C27 1.5153(18) . ?
C20 C21 1.3815(19) . ?
C21 C22 1.380(2) . ?
C22 C23 1.3998(17) . ?
C23 C24 1.5159(19) . ?
C24 C25 1.5263(18) . ?
C24 C26 1.5275(17) . ?
C27 C28 1.530(2) . ?
C27 C29 1.529(2) . ?

loop_
_exptl_oxdiff_crystal_face_indexfrac_h
_exptl_oxdiff_crystal_face_indexfrac_k
_exptl_oxdiff_crystal_face_indexfrac_l
_exptl_oxdiff_crystal_face_x
_exptl_oxdiff_crystal_face_y
_exptl_oxdiff_crystal_face_z
-7.3144 -3.6949 2.6790 0.1825 0.7651 0.6175
1.7032 7.3835 5.4963 -0.3742 0.3559 -0.8563
-5.0972 7.8178 2.9732 -0.7258 0.6879 -0.0090
0.2866 2.4534 -8.1693 -0.5086 -0.6648 0.5472
-5.0381 -3.9707 -4.6956 0.0029 -0.0087 1.0000
7.7864 -0.1202 -2.8329 0.1553 -0.8385 -0.5223
-2.8485 4.1335 7.6311 -0.1613 0.8636 -0.4776
